data_9007872
loop_
_publ_author_name
'Hammel, A.'
'Schwarz, W.'
'Weidlein, J.'

_publ_section_title
;
 (n5-methylcyclopentadienyl)(N,N,N',N'-tetramethylethylenediamine)lithium*
;
_journal_name_full 'Acta Crystallographica, Section C'
_journal_page_first 2337
_journal_page_last 2339
_journal_paper_doi 10.1107/S0108270190003997
_journal_volume 46
_journal_year 1990
_chemical_formula_structural Li(C6H7)(C6H16N2)
_chemical_formula_sum 'C12 Li N2'
_space_group_IT_number 61
_symmetry_space_group_name_Hall '-P 2ac 2ab'
_symmetry_space_group_name_H-M 'P b c a'
_cell_angle_alpha 90
_cell_angle_beta 90
_cell_angle_gamma 90
_cell_length_a 11.238
_cell_length_b 16.014
_cell_length_c 14.522
_cell_formula_units_Z 8
_cell_volume 2613.457
_database_code_amcsd 0010235
_exptl_crystal_density_diffrn 0.910
_cod_original_formula_sum 'Li N2 C12'
_cod_database_code 9007872
_amcsd_formula_title Li(C6H7)(C6H16N2)

loop_
_space_group_symop_operation_xyz
x,y,z
x,1/2-y,1/2+z
-x,1/2+y,1/2-z
1/2-x,1/2+y,z
1/2+x,1/2-y,-z
1/2+x,y,1/2-z
1/2-x,-y,1/2+z
-x,-y,-z

loop_
_atom_site_label
_atom_site_fract_x
_atom_site_fract_y
_atom_site_fract_z
_atom_site_U_iso_or_equiv
_atom_site_attached_hydrogens
Li 0.21180 0.31030 0.39760 0.02700 0
N1 0.12210 0.38590 0.29890 0.02200 0
N2 0.22820 0.42230 0.47500 0.02300 0
C11 0.00580 0.37420 0.31310 0.03600 3
C12 0.14860 0.36960 0.20170 0.03400 3
C21 0.35420 0.44520 0.47130 0.03500 3
C22 0.19070 0.41640 0.57150 0.04100 3
C111 0.15820 0.47160 0.32360 0.02700 2
C222 0.15530 0.48510 0.42650 0.02600 2
C1 0.17290 0.17330 0.36810 0.02400 0
C2 0.28610 0.19160 0.33340 0.02800 1
C3 0.35990 0.21540 0.40710 0.03100 1
C4 0.29190 0.21170 0.48770 0.02900 1
C5 0.17760 0.18660 0.46380 0.02600 1
C6 0.06860 0.14120 0.31420 0.03900 3

loop_
_cod_related_entry_id
_cod_related_entry_database
_cod_related_entry_code
1 AMCSD 0010235
